data_4061982
loop_
_publ_author_name
Canepa,G.
Lahoz,F.J.
Martin,M
Oro,L.A.
Sola,E.
Werner,H.

_publ_section_title
;
Synthesis, Molecular Structure and Reactivity of Iridium(I)
 and Iridium(III) Complexes formed by Coordination and C-H
 Activation of the Substituted Arenes C6H5CH2CH2PiPr2 and
 C6H5OCH2CH2PtBu2
;
_journal_name_full Organometallics
_journal_year 2003
_chemical_formula_moiety 'C20 H32 Ir N3 P, B F4'
_chemical_formula_sum 'C20 H32 B F4 Ir N3 P'
_chemical_formula_weight 624.47
_space_group_IT_number 2
_space_group_name_Hall '-P 1'
_space_group_name_H-M_alt 'P -1'
_symmetry_cell_setting triclinic
_symmetry_space_group_name_Hall '-P 1'
_symmetry_space_group_name_H-M 'P -1'
_cell_angle_alpha 113.8270(10)
_cell_angle_beta 117.5450(10)
_cell_angle_gamma 91.5830(10)
_cell_formula_units_Z 2
_cell_length_a 11.3293(7)
_cell_length_b 11.3608(7)
_cell_length_c 11.8529(8)
_cell_measurement_temperature 100(2)
_cell_volume 1193.34(13)
_diffrn_ambient_temperature 100(2)
_exptl_crystal_density_diffrn 1.738
_cod_database_code 4061982

loop_
_symmetry_equiv_pos_as_xyz
'x, y, z'
'-x, -y, -z'

loop_
_atom_site_label
_atom_site_type_symbol
_atom_site_fract_x
_atom_site_fract_y
_atom_site_fract_z
_atom_site_U_iso_or_equiv
_atom_site_adp_type
_atom_site_occupancy
_atom_site_symmetry_multiplicity
_atom_site_calc_flag
_atom_site_refinement_flags
_atom_site_disorder_assembly
_atom_site_disorder_group
Ir1 Ir 0.212023(15) 0.380964(15) 0.504568(16) 0.01880(5) Uani 1 1 d . . .
H1 H 0.098(4) 0.450(4) 0.491(4) 0.051(13) Uiso 1 1 d . . .
P1 P 0.18963(10) 0.33355(10) 0.65997(11) 0.0209(2) Uani 1 1 d . . .
N1 N 0.2141(3) 0.4334(3) 0.3555(3) 0.0234(7) Uani 1 1 d . . .
N2 N 0.3726(3) 0.2882(3) 0.4959(3) 0.0227(7) Uani 1 1 d . . .
N3 N 0.0722(3) 0.2032(3) 0.3215(3) 0.0229(7) Uani 1 1 d . . .
C1 C 0.1886(5) 0.4806(4) 0.8021(5) 0.0251(9) Uani 1 1 d . . .
H1A H 0.258(4) 0.496(4) 0.890(4) 0.030(12) Uiso 1 1 d . . .
H1B H 0.105(4) 0.453(3) 0.800(4) 0.022(10) Uiso 1 1 d . . .
C2 C 0.1919(4) 0.6049(4) 0.7837(5) 0.0236(9) Uani 1 1 d . . .
H2A H 0.110(4) 0.589(3) 0.695(4) 0.021(10) Uiso 1 1 d . . .
H2B H 0.188(4) 0.671(4) 0.860(4) 0.023(10) Uiso 1 1 d . . .
C3 C 0.3177(4) 0.6460(4) 0.7801(4) 0.0205(8) Uani 1 1 d . . .
C4 C 0.3421(4) 0.5609(4) 0.6732(4) 0.0203(8) Uani 1 1 d . . .
C5 C 0.4654(4) 0.6086(4) 0.6840(5) 0.0275(10) Uani 1 1 d . . .
H5 H 0.481(4) 0.557(4) 0.610(5) 0.047(14) Uiso 1 1 d . . .
C6 C 0.5557(4) 0.7329(4) 0.7919(5) 0.0330(11) Uani 1 1 d . . .
H6 H 0.635(4) 0.758(4) 0.793(4) 0.045(13) Uiso 1 1 d . . .
C7 C 0.5265(4) 0.8156(4) 0.8927(5) 0.0337(11) Uani 1 1 d . . .
H7 H 0.585(4) 0.895(4) 0.957(4) 0.029(11) Uiso 1 1 d . . .
C8 C 0.4082(4) 0.7707(4) 0.8862(4) 0.0253(9) Uani 1 1 d . . .
H8 H 0.388(3) 0.822(3) 0.954(4) 0.017(10) Uiso 1 1 d . . .
C9 C 0.3250(4) 0.2693(4) 0.7610(4) 0.0277(10) Uani 1 1 d . . .
H9 H 0.312(3) 0.276(3) 0.839(4) 0.014(9) Uiso 1 1 d . . .
C10 C 0.4678(4) 0.3573(5) 0.8307(5) 0.0291(10) Uani 1 1 d . . .
H10A H 0.482(3) 0.451(4) 0.885(4) 0.015(10) Uiso 1 1 d . . .
H10B H 0.494(3) 0.347(3) 0.765(4) 0.017(10) Uiso 1 1 d . . .
H10C H 0.535(4) 0.334(4) 0.900(4) 0.033(12) Uiso 1 1 d . . .
C11 C 0.3133(5) 0.1240(5) 0.6696(5) 0.0337(11) Uani 1 1 d . . .
H11A H 0.314(4) 0.115(3) 0.583(4) 0.026(11) Uiso 1 1 d . . .
H11B H 0.386(4) 0.094(4) 0.722(4) 0.036(12) Uiso 1 1 d . . .
H11C H 0.230(5) 0.061(4) 0.640(5) 0.050(14) Uiso 1 1 d . . .
C12 C 0.0270(4) 0.2106(4) 0.5780(4) 0.0252(9) Uani 1 1 d . . .
H12 H 0.027(4) 0.130(4) 0.502(4) 0.026(11) Uiso 1 1 d . . .
C13 C -0.0978(5) 0.2554(5) 0.5008(6) 0.0337(11) Uani 1 1 d . . .
H13A H -0.106(4) 0.276(4) 0.428(4) 0.025(11) Uiso 1 1 d . . .
H13B H -0.101(4) 0.333(4) 0.557(4) 0.032(13) Uiso 1 1 d . . .
H13C H -0.179(4) 0.185(4) 0.456(4) 0.026(11) Uiso 1 1 d . . .
C14 C 0.0148(6) 0.1751(5) 0.6836(6) 0.0372(12) Uani 1 1 d . . .
H14A H 0.022(4) 0.248(4) 0.761(4) 0.028(12) Uiso 1 1 d . . .
H14B H -0.073(4) 0.108(4) 0.634(4) 0.028(11) Uiso 1 1 d . . .
H14C H 0.085(5) 0.142(4) 0.726(5) 0.051(16) Uiso 1 1 d . . .
C15 C -0.0049(4) 0.1108(4) 0.2181(4) 0.0249(9) Uani 1 1 d . . .
C16 C -0.1055(5) -0.0062(5) 0.0855(5) 0.0404(12) Uani 1 1 d . . .
H16A H -0.172(4) -0.041(4) 0.102(4) 0.035(12) Uiso 1 1 d . . .
H16B H -0.156(5) 0.013(5) 0.009(5) 0.068(17) Uiso 1 1 d . . .
H16C H -0.063(5) -0.077(5) 0.062(5) 0.052(15) Uiso 1 1 d . . .
C17 C 0.2021(4) 0.4456(4) 0.2607(5) 0.0276(9) Uani 1 1 d . . .
C18 C 0.1864(6) 0.4563(6) 0.1363(6) 0.0451(13) Uani 1 1 d . . .
H18A H 0.193(4) 0.544(4) 0.155(4) 0.027(12) Uiso 1 1 d . . .
H18B H 0.258(5) 0.436(4) 0.124(5) 0.048(16) Uiso 1 1 d . . .
H18C H 0.097(5) 0.396(5) 0.052(5) 0.059(16) Uiso 1 1 d . . .
C19 C 0.4455(4) 0.2287(4) 0.4763(4) 0.0254(9) Uani 1 1 d . . .
C20 C 0.5402(6) 0.1511(6) 0.4536(7) 0.0410(13) Uani 1 1 d . . .
H20A H 0.493(5) 0.086(5) 0.365(5) 0.058(17) Uiso 1 1 d . . .
H20B H 0.580(6) 0.202(6) 0.430(6) 0.09(2) Uiso 1 1 d . . .
H20C H 0.597(4) 0.143(4) 0.527(5) 0.036(14) Uiso 1 1 d . . .
B1 B 0.7817(6) 0.1533(5) 0.8325(6) 0.0350(12) Uani 1 1 d . . .
F1 F 0.9123(3) 0.2080(3) 0.9527(3) 0.0685(9) Uani 1 1 d . . .
F2 F 0.7407(4) 0.2461(3) 0.7904(4) 0.0949(12) Uani 1 1 d . . .
F3 F 0.7788(3) 0.0458(3) 0.7236(3) 0.0595(8) Uani 1 1 d . . .
F4 F 0.6920(3) 0.1126(3) 0.8663(3) 0.0614(8) Uani 1 1 d . . .

loop_
_atom_site_aniso_label
_atom_site_aniso_U_11
_atom_site_aniso_U_22
_atom_site_aniso_U_33
_atom_site_aniso_U_23
_atom_site_aniso_U_13
_atom_site_aniso_U_12
Ir1 0.01602(8) 0.02104(8) 0.01889(8) 0.00876(6) 0.00921(6) 0.00551(6)
P1 0.0194(5) 0.0223(5) 0.0229(5) 0.0104(5) 0.0123(4) 0.0070(4)
N1 0.0239(18) 0.0204(18) 0.0248(19) 0.0084(15) 0.0137(15) 0.0048(14)
N2 0.0201(17) 0.0235(18) 0.0242(18) 0.0110(15) 0.0115(15) 0.0055(14)
N3 0.0209(17) 0.0239(18) 0.0267(19) 0.0119(16) 0.0143(15) 0.0081(15)
C1 0.025(2) 0.029(2) 0.025(2) 0.011(2) 0.0163(19) 0.0078(19)
C2 0.022(2) 0.025(2) 0.022(2) 0.0078(19) 0.0123(18) 0.0080(18)
C3 0.021(2) 0.022(2) 0.023(2) 0.0141(18) 0.0112(17) 0.0080(16)
C4 0.023(2) 0.020(2) 0.022(2) 0.0128(17) 0.0119(17) 0.0076(16)
C5 0.029(2) 0.030(2) 0.028(2) 0.013(2) 0.019(2) 0.0070(19)
C6 0.026(2) 0.034(3) 0.036(3) 0.011(2) 0.019(2) 0.000(2)
C7 0.028(2) 0.027(3) 0.028(2) 0.004(2) 0.010(2) -0.006(2)
C8 0.029(2) 0.025(2) 0.023(2) 0.0098(19) 0.0162(19) 0.0086(18)
C9 0.033(2) 0.031(2) 0.024(2) 0.016(2) 0.0145(19) 0.0111(19)
C10 0.025(2) 0.035(3) 0.021(2) 0.010(2) 0.0100(19) 0.013(2)
C11 0.035(3) 0.031(3) 0.035(3) 0.018(2) 0.015(2) 0.016(2)
C12 0.024(2) 0.023(2) 0.033(2) 0.012(2) 0.0196(19) 0.0043(18)
C13 0.023(2) 0.027(3) 0.049(3) 0.015(3) 0.020(2) 0.005(2)
C14 0.044(3) 0.032(3) 0.042(3) 0.016(3) 0.029(3) 0.004(2)
C15 0.020(2) 0.026(2) 0.029(2) 0.014(2) 0.0128(18) 0.0082(18)
C16 0.034(3) 0.035(3) 0.032(3) 0.012(2) 0.007(2) -0.002(2)
C17 0.028(2) 0.022(2) 0.032(2) 0.012(2) 0.017(2) 0.0073(18)
C18 0.055(4) 0.047(4) 0.041(3) 0.026(3) 0.026(3) 0.008(3)
C19 0.023(2) 0.025(2) 0.027(2) 0.0102(19) 0.0135(19) 0.0046(18)
C20 0.038(3) 0.048(3) 0.047(4) 0.020(3) 0.030(3) 0.024(3)
B1 0.038(3) 0.034(3) 0.037(3) 0.017(3) 0.021(3) 0.015(2)
F1 0.0349(17) 0.088(2) 0.055(2) 0.0165(18) 0.0187(15) -0.0004(16)
F2 0.128(3) 0.061(2) 0.102(3) 0.056(2) 0.048(3) 0.045(2)
F3 0.0584(19) 0.0408(17) 0.072(2) 0.0012(15) 0.0507(17) 0.0009(14)
F4 0.0411(17) 0.094(2) 0.0461(18) 0.0229(17) 0.0292(15) 0.0072(16)

loop_
_geom_bond_atom_site_label_1
_geom_bond_atom_site_label_2
_geom_bond_distance
_geom_bond_site_symmetry_2
_geom_bond_publ_flag
Ir1 C4 2.038(4) . ?
Ir1 N1 2.090(3) . ?
Ir1 N3 2.098(3) . ?
Ir1 N2 2.150(3) . ?
Ir1 P1 2.2302(10) . ?
Ir1 H1 1.51(4) . ?
P1 C1 1.837(4) . ?
P1 C9 1.840(4) . ?
P1 C12 1.843(4) . ?
N1 C17 1.134(5) . ?
N2 C19 1.129(5) . ?
N3 C15 1.134(5) . ?
C1 C2 1.515(5) . ?
C1 H1A 0.91(4) . ?
C1 H1B 0.97(4) . ?
C2 C3 1.512(5) . ?
C2 H2A 0.97(3) . ?
C2 H2B 0.93(4) . ?
C3 C8 1.388(5) . ?
C3 C4 1.401(5) . ?
C4 C5 1.414(5) . ?
C5 C6 1.389(6) . ?
C5 H5 0.93(4) . ?
C6 C7 1.377(6) . ?
C6 H6 0.92(4) . ?
C7 C8 1.377(6) . ?
C7 H7 0.89(4) . ?
C8 H8 0.92(3) . ?
C9 C10 1.519(6) . ?
C9 C11 1.526(6) . ?
C9 H9 0.98(3) . ?
C10 H10A 0.95(3) . ?
C10 H10B 0.91(4) . ?
C10 H10C 0.97(4) . ?
C11 H11A 1.00(4) . ?
C11 H11B 0.95(4) . ?
C11 H11C 0.99(4) . ?
C12 C13 1.521(6) . ?
C12 C14 1.521(6) . ?
C12 H12 0.99(4) . ?
C13 H13A 0.94(4) . ?
C13 H13B 0.88(4) . ?
C13 H13C 0.97(4) . ?
C14 H14A 0.92(4) . ?
C14 H14B 0.98(4) . ?
C14 H14C 0.90(4) . ?
C15 C16 1.452(6) . ?
C16 H16A 0.97(4) . ?
C16 H16B 0.94(5) . ?
C16 H16C 0.96(5) . ?
C17 C18 1.458(6) . ?
C18 H18A 0.92(4) . ?
C18 H18B 0.91(4) . ?
C18 H18C 0.98(5) . ?
C19 C20 1.458(6) . ?
C20 H20A 0.87(5) . ?
C20 H20B 0.92(6) . ?
C20 H20C 0.85(4) . ?
B1 F2 1.347(6) . ?
B1 F3 1.358(6) . ?
B1 F1 1.374(6) . ?
B1 F4 1.381(6) . ?
